data_7238594
loop_
_publ_author_name
'Lin, Miaoshui'
'Liu, Wei'
'Chen, Zhou'
'Yang, Lijuan'
'Pei, Hao'
'Wu, Jian'
'Wan, Xiaoyu'
'Lei, Tao'
'Li, Yahong'

_publ_section_title
;
 Magnesium complexes supported by pyrrolyl ligands: syntheses,
 characterizations, and catalytic activities towards the polymerization of
 \e-caprolactone
;
_journal_issue 8
_journal_name_full 'RSC Advances'
_journal_page_first 3451
_journal_paper_doi 10.1039/c2ra01235a
_journal_volume 2
_journal_year 2012
_chemical_formula_sum 'C24 H24 Mg N6'
_chemical_formula_weight 420.80
_space_group_IT_number 15
_space_group_name_Hall '-C 2yc'
_space_group_name_H-M_alt 'C 1 2/c 1'
_symmetry_space_group_name_H-M 'C 1 2/c 1'
_atom_sites_solution_hydrogens geom
_atom_sites_solution_primary direct
_atom_sites_solution_secondary difmap
_audit_creation_method SHELXL-97
_cell_angle_alpha 90.00
_cell_angle_beta 98.59(3)
_cell_angle_gamma 90.00
_cell_formula_units_Z 12
_cell_length_a 28.215(6)
_cell_length_b 16.504(3)
_cell_length_c 14.405(3)
_cell_measurement_temperature 293(2)
_cell_volume 6633(2)
_computing_structure_refinement 'SHELXL-97 (Sheldrick, 1997)'
_computing_structure_solution 'SHELXS-97 (Sheldrick, 1990)'
_diffrn_ambient_temperature 293(2)
_diffrn_measured_fraction_theta_full 0.994
_diffrn_measured_fraction_theta_max 0.994
_diffrn_radiation_monochromator graphite
_diffrn_radiation_source 'fine-focus sealed tube'
_diffrn_radiation_type MoK\a
_diffrn_radiation_wavelength 0.71073
_diffrn_reflns_av_R_equivalents 0.0778
_diffrn_reflns_av_sigmaI/netI 0.1708
_diffrn_reflns_limit_h_max 33
_diffrn_reflns_limit_h_min -29
_diffrn_reflns_limit_k_max 18
_diffrn_reflns_limit_k_min -19
_diffrn_reflns_limit_l_max 16
_diffrn_reflns_limit_l_min -17
_diffrn_reflns_number 16422
_diffrn_reflns_theta_full 25.02
_diffrn_reflns_theta_max 25.02
_diffrn_reflns_theta_min 3.05
_exptl_absorpt_coefficient_mu 0.104
_exptl_absorpt_correction_T_max 0.9846
_exptl_absorpt_correction_T_min 0.9597
_exptl_absorpt_correction_type multi-scan
_exptl_crystal_density_diffrn 1.264
_exptl_crystal_density_method 'not measured'
_exptl_crystal_F_000 2664
_exptl_crystal_size_max 0.40
_exptl_crystal_size_mid 0.30
_exptl_crystal_size_min 0.15
_refine_diff_density_max 0.284
_refine_diff_density_min -0.254
_refine_diff_density_rms 0.049
_refine_ls_extinction_method none
_refine_ls_goodness_of_fit_ref 1.181
_refine_ls_hydrogen_treatment constr
_refine_ls_matrix_type full
_refine_ls_number_parameters 421
_refine_ls_number_reflns 5828
_refine_ls_number_restraints 0
_refine_ls_restrained_S_all 1.181
_refine_ls_R_factor_all 0.1359
_refine_ls_R_factor_gt 0.0927
_refine_ls_shift/su_max 0.000
_refine_ls_shift/su_mean 0.000
_refine_ls_structure_factor_coef Fsqd
_refine_ls_weighting_details 'calc w=1/[\s^2^(Fo^2^)+(0.0256P)^2^+11.0082P] where P=(Fo^2^+2Fc^2^)/3'
_refine_ls_weighting_scheme calc
_refine_ls_wR_factor_gt 0.1372
_refine_ls_wR_factor_ref 0.1537
_reflns_number_gt 4143
_reflns_number_total 5828
_reflns_threshold_expression >2sigma(I)
_cod_data_source_file c2ra01235a.txt
_cod_data_source_block t2
_cod_depositor_comments
;
The following automatic conversions were performed:

data item '_exptl_absorpt_correction_type' value 'multi scan' was
changed to 'multi-scan' in accordance with the
/home/saulius/struct/COD-crude-data/automatic-downloads/DataCite-retrospective/RSC/depositions/lib/dictionaries/cif_core.dic
dictionary named 'cif_core.dic' version 2.4.2 last updated on
2011-04-26.

Automatic conversion script
Id: cif_fix_values 6909 2019-04-08 15:41:33Z antanas 
;
_cod_original_sg_symbol_H-M 'C 2/c'
_cod_database_code 7238594

loop_
_symmetry_equiv_pos_as_xyz
'x, y, z'
'-x, y, -z+1/2'
'x+1/2, y+1/2, z'
'-x+1/2, y+1/2, -z+1/2'
'-x, -y, -z'
'x, -y, z-1/2'
'-x+1/2, -y+1/2, -z'
'x+1/2, -y+1/2, z-1/2'

loop_
_atom_site_label
_atom_site_type_symbol
_atom_site_fract_x
_atom_site_fract_y
_atom_site_fract_z
_atom_site_U_iso_or_equiv
_atom_site_adp_type
_atom_site_occupancy
_atom_site_symmetry_multiplicity
_atom_site_calc_flag
_atom_site_refinement_flags
Mg2 Mg 0.5000 0.15116(11) 0.2500 0.0306(4) Uani 1 2 d S
N9 N 0.47961(10) 0.25143(19) 0.1403(2) 0.0328(8) Uani 1 1 d .
Mg1 Mg 0.18114(4) -0.13847(8) -0.27316(9) 0.0354(3) Uani 1 1 d .
N7 N 0.45773(11) 0.0621(2) 0.1659(2) 0.0346(8) Uani 1 1 d .
N6 N 0.12892(11) -0.0439(2) -0.3092(2) 0.0393(8) Uani 1 1 d .
N8 N 0.43169(10) 0.15674(19) 0.3044(2) 0.0306(8) Uani 1 1 d .
N2 N 0.16665(12) -0.1868(2) -0.1397(2) 0.0420(9) Uani 1 1 d .
N5 N 0.19838(11) -0.0965(2) -0.4063(2) 0.0371(8) Uani 1 1 d .
N1 N 0.12885(11) -0.2395(2) -0.3333(2) 0.0357(8) Uani 1 1 d .
N4 N 0.24011(11) -0.2333(2) -0.2889(2) 0.0410(9) Uani 1 1 d .
C9 C 0.40146(13) 0.1042(2) 0.2662(3) 0.0354(10) Uani 1 1 d .
H9 H 0.3721 0.0983 0.2874 0.042 Uiso 1 1 calc R
C10 C 0.08612(14) -0.2337(3) -0.1981(3) 0.0475(12) Uani 1 1 d .
H10A H 0.0583 -0.2589 -0.1780 0.057 Uiso 1 1 calc R
H10B H 0.0785 -0.1771 -0.2109 0.057 Uiso 1 1 calc R
C11 C 0.49688(13) 0.2581(2) 0.0577(2) 0.0332(9) Uani 1 1 d .
C12 C 0.42959(15) 0.3665(3) 0.0951(3) 0.0469(11) Uani 1 1 d .
H12 H 0.4064 0.4025 0.1095 0.056 Uiso 1 1 calc R
C13 C 0.42074(13) 0.2002(3) 0.3869(3) 0.0367(10) Uani 1 1 d .
H13A H 0.3941 0.1745 0.4108 0.044 Uiso 1 1 calc R
H13B H 0.4119 0.2558 0.3704 0.044 Uiso 1 1 calc R
N3 N 0.23647(11) -0.0810(2) -0.1742(2) 0.0414(9) Uani 1 1 d .
C15 C 0.48147(14) 0.3178(3) -0.0061(3) 0.0426(11) Uani 1 1 d .
H15 H 0.4941 0.3208 -0.0620 0.051 Uiso 1 1 calc R
C16 C 0.53458(13) 0.1984(3) 0.0388(2) 0.0377(10) Uani 1 1 d .
H16A H 0.5438 0.2102 -0.0220 0.045 Uiso 1 1 calc R
H16B H 0.5210 0.1443 0.0361 0.045 Uiso 1 1 calc R
C17 C 0.46004(14) 0.0037(3) 0.1020(3) 0.0399(10) Uani 1 1 d .
H17 H 0.4867 -0.0061 0.0728 0.048 Uiso 1 1 calc R
C18 C 0.07183(15) -0.3438(3) -0.3192(3) 0.0479(12) Uani 1 1 d .
H18 H 0.0499 -0.3672 -0.2851 0.057 Uiso 1 1 calc R
C19 C 0.13595(14) -0.0056(3) -0.3907(3) 0.0407(10) Uani 1 1 d .
C20 C 0.41273(13) 0.0548(2) 0.1914(3) 0.0333(9) Uani 1 1 d .
C21 C 0.38736(14) -0.0074(3) 0.1425(3) 0.0431(11) Uani 1 1 d .
H21 H 0.3563 -0.0239 0.1473 0.052 Uiso 1 1 calc R
C22 C 0.19944(15) -0.1668(3) -0.0711(3) 0.0465(11) Uani 1 1 d .
H22 H 0.1981 -0.1871 -0.0113 0.056 Uiso 1 1 calc R
C23 C 0.08963(15) -0.0083(3) -0.2841(3) 0.0480(11) Uani 1 1 d .
H23 H 0.0764 -0.0223 -0.2309 0.058 Uiso 1 1 calc R
C24 C 0.44646(13) 0.3059(3) 0.1562(3) 0.0386(10) Uani 1 1 d .
H24 H 0.4341 0.3024 0.2125 0.046 Uiso 1 1 calc R
C25 C 0.12781(16) -0.2390(3) -0.1187(3) 0.0540(13) Uani 1 1 d .
H25A H 0.1176 -0.2219 -0.0604 0.065 Uiso 1 1 calc R
H25B H 0.1389 -0.2945 -0.1113 0.065 Uiso 1 1 calc R
C26 C 0.11263(15) -0.3426(3) -0.4509(3) 0.0479(12) Uani 1 1 d .
H26 H 0.1182 -0.3637 -0.5082 0.058 Uiso 1 1 calc R
C27 C 0.27946(14) -0.2190(3) -0.3288(3) 0.0419(11) Uani 1 1 d .
C28 C 0.09560(13) -0.2737(3) -0.2875(3) 0.0368(10) Uani 1 1 d .
C29 C 0.17370(14) -0.0345(3) -0.4380(3) 0.0415(11) Uani 1 1 d .
H29 H 0.1804 -0.0084 -0.4918 0.050 Uiso 1 1 calc R
C30 C 0.23732(15) -0.1143(3) -0.0857(3) 0.0406(10) Uani 1 1 d .
C31 C 0.13615(14) -0.2749(3) -0.4144(3) 0.0421(11) Uani 1 1 d .
H31 H 0.1586 -0.2516 -0.4475 0.051 Uiso 1 1 calc R
C32 C 0.28149(14) -0.1432(3) -0.3860(3) 0.0489(12) Uani 1 1 d .
H32A H 0.3085 -0.1474 -0.4202 0.059 Uiso 1 1 calc R
H32B H 0.2876 -0.0976 -0.3433 0.059 Uiso 1 1 calc R
C33 C 0.23697(14) -0.1249(3) -0.4555(3) 0.0483(12) Uani 1 1 d .
H33A H 0.2442 -0.0838 -0.4994 0.058 Uiso 1 1 calc R
H33B H 0.2268 -0.1735 -0.4909 0.058 Uiso 1 1 calc R
C34 C 0.41753(15) -0.0405(3) 0.0846(3) 0.0465(11) Uani 1 1 d .
H34 H 0.4108 -0.0834 0.0428 0.056 Uiso 1 1 calc R
C35 C 0.23963(16) -0.3022(3) -0.2382(3) 0.0489(12) Uani 1 1 d .
H35 H 0.2122 -0.3138 -0.2120 0.059 Uiso 1 1 calc R
C36 C 0.27742(16) -0.0881(3) -0.0257(3) 0.0544(13) Uani 1 1 d .
H36 H 0.2859 -0.1023 0.0371 0.065 Uiso 1 1 calc R
C37 C 0.27679(17) -0.3561(3) -0.2230(3) 0.0580(13) Uani 1 1 d .
H37 H 0.2749 -0.4020 -0.1863 0.070 Uiso 1 1 calc R
C38 C 0.44772(15) 0.3727(3) 0.0117(3) 0.0500(12) Uani 1 1 d .
H38 H 0.4373 0.4133 -0.0313 0.060 Uiso 1 1 calc R
C39 C 0.30242(15) -0.0371(3) -0.0766(3) 0.0541(13) Uani 1 1 d .
H39 H 0.3310 -0.0103 -0.0555 0.065 Uiso 1 1 calc R
C40 C 0.27583(14) -0.0339(3) -0.1666(3) 0.0476(11) Uani 1 1 d .
H40 H 0.2844 -0.0030 -0.2155 0.057 Uiso 1 1 calc R
C41 C 0.31805(15) -0.2715(3) -0.3165(3) 0.0559(13) Uani 1 1 d .
H41 H 0.3450 -0.2600 -0.3443 0.067 Uiso 1 1 calc R
C42 C 0.07140(16) 0.0517(3) -0.3471(4) 0.0581(13) Uani 1 1 d .
H42 H 0.0445 0.0837 -0.3446 0.070 Uiso 1 1 calc R
C43 C 0.08071(15) -0.3788(3) -0.4012(3) 0.0538(13) Uani 1 1 d .
H43 H 0.0653 -0.4264 -0.4227 0.065 Uiso 1 1 calc R
C44 C 0.10173(16) 0.0539(3) -0.4146(3) 0.0543(12) Uani 1 1 d .
H44 H 0.0995 0.0885 -0.4660 0.065 Uiso 1 1 calc R
C45 C 0.31707(18) -0.3406(3) -0.2635(3) 0.0662(15) Uani 1 1 d .
H45 H 0.3430 -0.3760 -0.2552 0.079 Uiso 1 1 calc R

loop_
_atom_site_aniso_label
_atom_site_aniso_U_11
_atom_site_aniso_U_22
_atom_site_aniso_U_33
_atom_site_aniso_U_23
_atom_site_aniso_U_13
_atom_site_aniso_U_12
Mg2 0.0267(9) 0.0360(12) 0.0297(9) 0.000 0.0060(8) 0.000
N9 0.0308(17) 0.037(2) 0.0309(17) 0.0014(15) 0.0056(14) 0.0031(16)
Mg1 0.0340(7) 0.0362(9) 0.0360(7) 0.0010(6) 0.0050(6) -0.0010(6)
N7 0.0354(18) 0.038(2) 0.0304(17) -0.0028(15) 0.0062(14) 0.0057(16)
N6 0.0353(19) 0.038(2) 0.043(2) -0.0036(17) 0.0011(16) 0.0009(17)
N8 0.0281(16) 0.036(2) 0.0284(16) -0.0024(15) 0.0060(14) -0.0008(15)
N2 0.043(2) 0.047(2) 0.0360(19) -0.0029(17) 0.0066(16) -0.0096(18)
N5 0.0356(18) 0.037(2) 0.0397(19) 0.0034(16) 0.0074(15) -0.0004(17)
N1 0.0343(18) 0.034(2) 0.0388(19) -0.0020(16) 0.0068(15) 0.0000(16)
N4 0.0336(18) 0.040(2) 0.048(2) -0.0030(17) 0.0028(16) 0.0038(17)
C9 0.031(2) 0.041(3) 0.036(2) 0.0012(19) 0.0085(18) 0.000(2)
C10 0.041(2) 0.057(3) 0.048(3) -0.007(2) 0.018(2) -0.013(2)
C11 0.033(2) 0.036(3) 0.031(2) -0.0026(18) 0.0034(17) 0.0006(19)
C12 0.043(2) 0.043(3) 0.054(3) -0.001(2) 0.008(2) 0.011(2)
C13 0.030(2) 0.043(3) 0.038(2) -0.0070(19) 0.0115(18) -0.0009(19)
N3 0.039(2) 0.040(2) 0.043(2) -0.0004(17) -0.0015(16) -0.0031(17)
C15 0.043(2) 0.050(3) 0.034(2) 0.009(2) 0.0034(19) 0.000(2)
C16 0.043(2) 0.043(3) 0.029(2) 0.0047(18) 0.0092(18) 0.003(2)
C17 0.042(2) 0.043(3) 0.035(2) 0.000(2) 0.0065(19) 0.009(2)
C18 0.043(2) 0.055(3) 0.046(3) -0.001(2) 0.008(2) -0.012(2)
C19 0.040(2) 0.031(3) 0.048(3) -0.004(2) -0.004(2) -0.009(2)
C20 0.033(2) 0.032(3) 0.033(2) 0.0013(18) 0.0006(17) 0.0011(19)
C21 0.036(2) 0.041(3) 0.052(3) -0.008(2) 0.003(2) -0.010(2)
C22 0.057(3) 0.045(3) 0.037(2) -0.001(2) 0.007(2) 0.001(2)
C23 0.041(2) 0.041(3) 0.061(3) -0.015(2) 0.003(2) 0.000(2)
C24 0.034(2) 0.044(3) 0.038(2) -0.002(2) 0.0028(18) 0.003(2)
C25 0.061(3) 0.062(4) 0.040(2) -0.001(2) 0.011(2) -0.021(3)
C26 0.043(2) 0.059(3) 0.041(2) -0.014(2) 0.005(2) -0.005(2)
C27 0.034(2) 0.049(3) 0.042(2) -0.009(2) 0.0033(19) 0.002(2)
C28 0.034(2) 0.039(3) 0.037(2) 0.0004(19) 0.0056(19) -0.003(2)
C29 0.043(2) 0.038(3) 0.041(2) 0.003(2) -0.004(2) -0.015(2)
C30 0.045(2) 0.036(3) 0.039(2) -0.006(2) 0.002(2) -0.001(2)
C31 0.038(2) 0.051(3) 0.038(2) 0.001(2) 0.0084(19) 0.000(2)
C32 0.034(2) 0.058(3) 0.058(3) -0.003(2) 0.015(2) -0.004(2)
C33 0.052(3) 0.050(3) 0.046(3) 0.003(2) 0.017(2) -0.004(2)
C34 0.050(3) 0.041(3) 0.047(3) -0.010(2) 0.000(2) 0.004(2)
C35 0.049(3) 0.042(3) 0.053(3) 0.006(2) 0.002(2) 0.002(2)
C36 0.049(3) 0.067(4) 0.045(3) -0.006(2) -0.002(2) -0.005(3)
C37 0.057(3) 0.053(3) 0.060(3) 0.006(2) -0.005(2) 0.016(3)
C38 0.051(3) 0.041(3) 0.055(3) 0.012(2) -0.001(2) 0.010(2)
C39 0.037(2) 0.058(4) 0.065(3) -0.017(3) -0.001(2) -0.007(2)
C40 0.041(2) 0.043(3) 0.058(3) -0.005(2) 0.006(2) -0.002(2)
C41 0.039(3) 0.074(4) 0.054(3) -0.008(3) 0.004(2) 0.009(3)
C42 0.044(3) 0.046(3) 0.081(4) -0.018(3) -0.004(3) 0.011(2)
C43 0.045(3) 0.058(3) 0.058(3) -0.014(2) 0.004(2) -0.017(2)
C44 0.057(3) 0.032(3) 0.067(3) 0.002(2) -0.013(3) 0.003(2)
C45 0.055(3) 0.071(4) 0.069(3) 0.001(3) -0.003(3) 0.028(3)

loop_
_atom_type_symbol
_atom_type_description
_atom_type_scat_dispersion_real
_atom_type_scat_dispersion_imag
_atom_type_scat_source
C C 0.0033 0.0016 'International Tables Vol C Tables 4.2.6.8 and 6.1.1.4'
H H 0.0000 0.0000 'International Tables Vol C Tables 4.2.6.8 and 6.1.1.4'
N N 0.0061 0.0033 'International Tables Vol C Tables 4.2.6.8 and 6.1.1.4'
Mg Mg 0.0486 0.0363 'International Tables Vol C Tables 4.2.6.8 and 6.1.1.4'

loop_
_geom_angle_atom_site_label_1
_geom_angle_atom_site_label_2
_geom_angle_atom_site_label_3
_geom_angle
_geom_angle_site_symmetry_1
_geom_angle_site_symmetry_3
N7 Mg2 N7 93.69(18) . 2_655
N7 Mg2 N8 77.67(11) . .
N7 Mg2 N8 105.72(12) 2_655 .
N7 Mg2 N8 105.72(12) . 2_655
N7 Mg2 N8 77.67(11) 2_655 2_655
N8 Mg2 N8 175.18(19) . 2_655
N7 Mg2 N9 160.01(10) . 2_655
N7 Mg2 N9 92.52(12) 2_655 2_655
N8 Mg2 N9 82.36(11) . 2_655
N8 Mg2 N9 94.16(11) 2_655 2_655
N7 Mg2 N9 92.52(12) . .
N7 Mg2 N9 160.01(10) 2_655 .
N8 Mg2 N9 94.16(11) . .
N8 Mg2 N9 82.36(11) 2_655 .
N9 Mg2 N9 88.04(17) 2_655 .
C24 N9 C11 116.6(3) . .
C24 N9 Mg2 118.3(2) . .
C11 N9 Mg2 125.1(3) . .
N6 Mg1 N5 77.90(13) . .
N6 Mg1 N3 103.93(14) . .
N5 Mg1 N3 101.98(13) . .
N6 Mg1 N2 105.47(13) . .
N5 Mg1 N2 176.56(15) . .
N3 Mg1 N2 77.97(13) . .
N6 Mg1 N1 93.27(13) . .
N5 Mg1 N1 96.59(13) . .
N3 Mg1 N1 156.89(14) . .
N2 Mg1 N1 82.67(13) . .
N6 Mg1 N4 159.88(13) . .
N5 Mg1 N4 82.49(13) . .
N3 Mg1 N4 84.44(13) . .
N2 Mg1 N4 94.09(13) . .
N1 Mg1 N4 84.47(12) . .
C17 N7 C20 105.2(3) . .
C17 N7 Mg2 143.0(3) . .
C20 N7 Mg2 111.4(2) . .
C23 N6 C19 104.9(4) . .
C23 N6 Mg1 144.0(3) . .
C19 N6 Mg1 111.0(3) . .
C9 N8 C13 118.3(3) . .
C9 N8 Mg2 112.5(2) . .
C13 N8 Mg2 128.1(2) . .
C22 N2 C25 117.8(3) . .
C22 N2 Mg1 112.0(3) . .
C25 N2 Mg1 130.2(3) . .
C29 N5 C33 119.2(3) . .
C29 N5 Mg1 112.9(3) . .
C33 N5 Mg1 127.6(3) . .
C28 N1 C31 116.7(3) . .
C28 N1 Mg1 124.9(3) . .
C31 N1 Mg1 117.8(3) . .
C27 N4 C35 116.9(4) . .
C27 N4 Mg1 125.0(3) . .
C35 N4 Mg1 116.7(3) . .
N8 C9 C20 120.2(3) . .
N8 C9 H9 119.9 . .
C20 C9 H9 119.9 . .
C28 C10 C25 113.8(4) . .
C28 C10 H10A 108.8 . .
C25 C10 H10A 108.8 . .
C28 C10 H10B 108.8 . .
C25 C10 H10B 108.8 . .
H10A C10 H10B 107.7 . .
N9 C11 C15 121.8(4) . .
N9 C11 C16 117.6(3) . .
C15 C11 C16 120.7(3) . .
C24 C12 C38 118.5(4) . .
C24 C12 H12 120.8 . .
C38 C12 H12 120.8 . .
N8 C13 C16 107.9(3) . 2_655
N8 C13 H13A 110.1 . .
C16 C13 H13A 110.1 2_655 .
N8 C13 H13B 110.1 . .
C16 C13 H13B 110.1 2_655 .
H13A C13 H13B 108.4 . .
C40 N3 C30 104.7(3) . .
C40 N3 Mg1 144.1(3) . .
C30 N3 Mg1 110.0(3) . .
C38 C15 C11 120.6(4) . .
C38 C15 H15 119.7 . .
C11 C15 H15 119.7 . .
C11 C16 C13 113.1(3) . 2_655
C11 C16 H16A 109.0 . .
C13 C16 H16A 109.0 2_655 .
C11 C16 H16B 109.0 . .
C13 C16 H16B 109.0 2_655 .
H16A C16 H16B 107.8 . .
N7 C17 C34 111.8(4) . .
N7 C17 H17 124.1 . .
C34 C17 H17 124.1 . .
C43 C18 C28 119.7(4) . .
C43 C18 H18 120.1 . .
C28 C18 H18 120.1 . .
N6 C19 C44 110.8(4) . .
N6 C19 C29 117.8(4) . .
C44 C19 C29 131.3(4) . .
N7 C20 C21 110.8(3) . .
N7 C20 C9 118.1(3) . .
C21 C20 C9 130.8(4) . .
C20 C21 C34 106.3(4) . .
C20 C21 H21 126.8 . .
C34 C21 H21 126.8 . .
N2 C22 C30 120.8(4) . .
N2 C22 H22 119.6 . .
C30 C22 H22 119.6 . .
N6 C23 C42 111.9(4) . .
N6 C23 H23 124.0 . .
C42 C23 H23 124.0 . .
N9 C24 C12 124.2(4) . .
N9 C24 H24 117.9 . .
C12 C24 H24 117.9 . .
N2 C25 C10 109.4(3) . .
N2 C25 H25A 109.8 . .
C10 C25 H25A 109.8 . .
N2 C25 H25B 109.8 . .
C10 C25 H25B 109.8 . .
H25A C25 H25B 108.2 . .
C31 C26 C43 118.4(4) . .
C31 C26 H26 120.8 . .
C43 C26 H26 120.8 . .
N4 C27 C41 121.3(4) . .
N4 C27 C32 118.8(4) . .
C41 C27 C32 119.9(4) . .
N1 C28 C18 121.9(4) . .
N1 C28 C10 117.4(4) . .
C18 C28 C10 120.7(3) . .
N5 C29 C19 120.1(4) . .
N5 C29 H29 120.0 . .
C19 C29 H29 120.0 . .
N3 C30 C36 110.5(4) . .
N3 C30 C22 118.1(4) . .
C36 C30 C22 131.4(4) . .
N1 C31 C26 124.0(4) . .
N1 C31 H31 118.0 . .
C26 C31 H31 118.0 . .
C27 C32 C33 115.6(4) . .
C27 C32 H32A 108.4 . .
C33 C32 H32A 108.4 . .
C27 C32 H32B 108.4 . .
C33 C32 H32B 108.4 . .
H32A C32 H32B 107.5 . .
N5 C33 C32 110.3(3) . .
N5 C33 H33A 109.6 . .
C32 C33 H33A 109.6 . .
N5 C33 H33B 109.6 . .
C32 C33 H33B 109.6 . .
H33A C33 H33B 108.1 . .
C21 C34 C17 105.9(4) . .
C21 C34 H34 127.0 . .
C17 C34 H34 127.0 . .
N4 C35 C37 124.3(4) . .
N4 C35 H35 117.9 . .
C37 C35 H35 117.9 . .
C39 C36 C30 107.1(4) . .
C39 C36 H36 126.5 . .
C30 C36 H36 126.5 . .
C35 C37 C45 118.3(5) . .
C35 C37 H37 120.9 . .
C45 C37 H37 120.9 . .
C15 C38 C12 118.3(4) . .
C15 C38 H38 120.9 . .
C12 C38 H38 120.9 . .
C36 C39 C40 105.6(4) . .
C36 C39 H39 127.2 . .
C40 C39 H39 127.2 . .
N3 C40 C39 112.1(4) . .
N3 C40 H40 124.0 . .
C39 C40 H40 124.0 . .
C45 C41 C27 120.7(4) . .
C45 C41 H41 119.6 . .
C27 C41 H41 119.6 . .
C44 C42 C23 105.6(4) . .
C44 C42 H42 127.2 . .
C23 C42 H42 127.2 . .
C26 C43 C18 119.1(4) . .
C26 C43 H43 120.4 . .
C18 C43 H43 120.4 . .
C19 C44 C42 106.7(4) . .
C19 C44 H44 126.7 . .
C42 C44 H44 126.7 . .
C41 C45 C37 118.4(4) . .
C41 C45 H45 120.8 . .
C37 C45 H45 120.8 . .

loop_
_geom_bond_atom_site_label_1
_geom_bond_atom_site_label_2
_geom_bond_distance
_geom_bond_site_symmetry_2
Mg2 N7 2.150(3) .
Mg2 N7 2.150(3) 2_655
Mg2 N8 2.188(3) .
Mg2 N8 2.188(3) 2_655
Mg2 N9 2.301(3) 2_655
Mg2 N9 2.301(3) .
N9 C24 1.342(5) .
N9 C11 1.355(4) .
Mg1 N6 2.156(4) .
Mg1 N5 2.162(3) .
Mg1 N3 2.169(4) .
Mg1 N2 2.176(3) .
Mg1 N1 2.307(4) .
Mg1 N4 2.320(4) .
N7 C17 1.341(5) .
N7 C20 1.379(4) .
N6 C23 1.352(5) .
N6 C19 1.373(5) .
N8 C9 1.281(5) .
N8 C13 1.459(4) .
N2 C22 1.292(5) .
N2 C25 1.460(5) .
N5 C29 1.282(5) .
N5 C33 1.462(5) .
N1 C28 1.349(4) .
N1 C31 1.350(5) .
N4 C27 1.345(5) .
N4 C35 1.354(5) .
C9 C20 1.424(5) .
C9 H9 0.9300 .
C10 C28 1.505(5) .
C10 C25 1.516(6) .
C10 H10A 0.9700 .
C10 H10B 0.9700 .
C11 C15 1.373(5) .
C11 C16 1.504(5) .
C12 C24 1.370(6) .
C12 C38 1.377(5) .
C12 H12 0.9300 .
C13 C16 1.527(5) 2_655
C13 H13A 0.9700 .
C13 H13B 0.9700 .
N3 C40 1.346(5) .
N3 C30 1.385(5) .
C15 C38 1.367(6) .
C15 H15 0.9300 .
C16 C13 1.527(5) 2_655
C16 H16A 0.9700 .
C16 H16B 0.9700 .
C17 C34 1.394(6) .
C17 H17 0.9300 .
C18 C43 1.370(6) .
C18 C28 1.381(6) .
C18 H18 0.9300 .
C19 C44 1.384(6) .
C19 C29 1.430(5) .
C20 C21 1.384(5) .
C21 C34 1.389(5) .
C21 H21 0.9300 .
C22 C30 1.416(6) .
C22 H22 0.9300 .
C23 C42 1.389(6) .
C23 H23 0.9300 .
C24 H24 0.9300 .
C25 H25A 0.9700 .
C25 H25B 0.9700 .
C26 C31 1.364(6) .
C26 C43 1.369(5) .
C26 H26 0.9300 .
C27 C41 1.382(6) .
C27 C32 1.504(6) .
C29 H29 0.9300 .
C30 C36 1.387(6) .
C31 H31 0.9300 .
C32 C33 1.515(6) .
C32 H32A 0.9700 .
C32 H32B 0.9700 .
C33 H33A 0.9700 .
C33 H33B 0.9700 .
C34 H34 0.9300 .
C35 C37 1.367(6) .
C35 H35 0.9300 .
C36 C39 1.378(6) .
C36 H36 0.9300 .
C37 C45 1.377(6) .
C37 H37 0.9300 .
C38 H38 0.9300 .
C39 C40 1.399(6) .
C39 H39 0.9300 .
C40 H40 0.9300 .
C41 C45 1.375(7) .
C41 H41 0.9300 .
C42 C44 1.389(6) .
C42 H42 0.9300 .
C43 H43 0.9300 .
C44 H44 0.9300 .
C45 H45 0.9300 .
